data_7118173
loop_
_publ_author_name
'Jan Wenz'
'Christoph A. Rettenmeier'
'Hubert Wadepohl'
'Lutz H. Gade'

_publ_section_title
;
 Catalytic C-F bond activation of geminal difluorocyclopropanes by
 nickel(I) complexes via a radical mechanism
;
_journal_name_full Chem.Commun.
_journal_page_first 202
_journal_paper_doi 10.1039/c5cc08950F
_journal_volume 52
_journal_year 2016
_chemical_absolute_configuration ad
_chemical_formula_moiety 'C24 H23 F2 N3 Ni O2'
_chemical_formula_sum 'C24 H23 F2 N3 Ni O2'
_chemical_formula_weight 482.16
_space_group_crystal_system orthorhombic
_space_group_IT_number 19
_space_group_name_Hall 'P 2ac 2ab'
_space_group_name_H-M_alt 'P 21 21 21'
_symmetry_cell_setting orthorhombic
_symmetry_Int_Tables_number 19
_symmetry_space_group_name_Hall 'P 2ac 2ab'
_symmetry_space_group_name_H-M 'P 21 21 21'
_atom_sites_solution_hydrogens mixed
_atom_sites_solution_primary iterative
_atom_sites_solution_secondary difmap
_audit_block_code ga_cr31
_audit_creation_date 2015-09-24
_audit_creation_method
;
Olex2 1.2
(compiled 2015.01.26 svn.r3151 for OlexSys, GUI svn.r4998)
;
_audit_update_record
;
2015-09-25 deposited with the CCDC.
2015-11-09 downloaded from the CCDC.
;
_cell_angle_alpha 90
_cell_angle_beta 90
_cell_angle_gamma 90
_cell_formula_units_Z 4
_cell_length_a 10.148(5)
_cell_length_b 11.913(5)
_cell_length_c 17.409(8)
_cell_measurement_reflns_used 8050
_cell_measurement_temperature 100(2)
_cell_measurement_theta_max 32.11
_cell_measurement_theta_min 2.32
_cell_volume 2104.6(17)
_computing_cell_refinement
;
SAINT (see _computing_data_reduction). Includes estimated systematic errors
 of the unit cell constants from Monte Carlo simulations.
;
_computing_data_collection 'SMART-5.631 (Bruker AXS, 2003)'
_computing_data_reduction 'SAINT V8.18C (Bruker AXS, 1997-2013),SADABS-2009_1 (Sheldrick and Bruker AXS, 1997-2014)'
_computing_molecular_graphics 'Olex2 (Dolomanov et al., 2009)'
_computing_publication_material 'encif (Wadepohl, 2009-14); encifer 1.5 (CCDC, 2014)'
_computing_structure_refinement 'ShelXL (Sheldrick, 2008)'
_computing_structure_solution 'SUPERFLIP (Palatinus, 2007-2009)'
_diffrn_ambient_environment 'perfluoro polyether oil / N~2~'
_diffrn_ambient_temperature 100(1)
_diffrn_detector 'CCD plate'
_diffrn_detector_area_resol_mean 8.19
_diffrn_detector_type CCD-PXL-KAF2
_diffrn_measured_fraction_theta_full 1.000
_diffrn_measured_fraction_theta_max 0.971
_diffrn_measurement_device 'three-circle diffractometer'
_diffrn_measurement_device_type 'Bruker AXS Smart 1000'
_diffrn_measurement_method '\f- and \w-scans'
_diffrn_measurement_specimen_support 'polyimid foil'
_diffrn_radiation_monochromator graphite
_diffrn_radiation_probe x-ray
_diffrn_radiation_type MoK\a
_diffrn_radiation_wavelength 0.71073
_diffrn_reflns_av_R_equivalents 0.0432
_diffrn_reflns_av_unetI/netI 0.0296
_diffrn_reflns_laue_measured_fraction_full 1.000
_diffrn_reflns_laue_measured_fraction_max 0.971
_diffrn_reflns_limit_h_max 15
_diffrn_reflns_limit_h_min -15
_diffrn_reflns_limit_k_max 17
_diffrn_reflns_limit_k_min -17
_diffrn_reflns_limit_l_max 25
_diffrn_reflns_limit_l_min -25
_diffrn_reflns_number 52838
_diffrn_reflns_point_group_measured_fraction_full 1.000
_diffrn_reflns_point_group_measured_fraction_max 0.954
_diffrn_reflns_theta_full 25.242
_diffrn_reflns_theta_max 32.475
_diffrn_reflns_theta_min 2.071
_diffrn_source 'sealed X-Ray tube (Mo)'
_diffrn_source_type 'fine focus tube'
_diffrn_standards_number 0
_exptl_absorpt_coefficient_mu 0.967
_exptl_absorpt_correction_T_max 0.7464
_exptl_absorpt_correction_T_min 0.6799
_exptl_absorpt_correction_type multi-scan
_exptl_absorpt_process_details
;
multi-scan from symmetry-related measurements (Blessing 1995)
SADABS (see _computing_data_reduction)
;
_exptl_crystal_colour red
_exptl_crystal_density_diffrn 1.522
_exptl_crystal_density_meas .
_exptl_crystal_description plate
_exptl_crystal_F_000 1000
_exptl_crystal_size_max 0.160
_exptl_crystal_size_mid 0.140
_exptl_crystal_size_min 0.050
_refine_diff_density_max 0.559
_refine_diff_density_min -0.321
_refine_diff_density_rms 0.070
_refine_ls_abs_structure_details
;
 Flack x determined using 2692 quotients [(I+)-(I-)]/[(I+)+(I-)]
 (Parsons, Flack and Wagner, Acta Cryst. B69 (2013) 249-259).
;
_refine_ls_abs_structure_Flack -0.006(4)
_refine_ls_extinction_coef .
_refine_ls_extinction_method none
_refine_ls_goodness_of_fit_ref 1.054
_refine_ls_hydrogen_treatment mixed
_refine_ls_matrix_type full
_refine_ls_number_parameters 293
_refine_ls_number_reflns 7254
_refine_ls_number_restraints 0
_refine_ls_restrained_S_all 1.054
_refine_ls_R_factor_all 0.0366
_refine_ls_R_factor_gt 0.0305
_refine_ls_shift/su_max 0.001
_refine_ls_shift/su_mean 0.000
_refine_ls_structure_factor_coef Fsqd
_refine_ls_weighting_details 'w=1/[\s^2^(Fo^2^)+(0.0354P)^2^+0.6205P] where P=(Fo^2^+2Fc^2^)/3'
_refine_ls_weighting_scheme calc
_refine_ls_wR_factor_gt 0.0681
_refine_ls_wR_factor_ref 0.0710
_reflns_Friedel_coverage 0.763
_reflns_friedel_fraction_full 1.000
_reflns_friedel_fraction_max 0.933
_reflns_number_gt 6656
_reflns_number_total 7254
_reflns_threshold_expression 'I > 2\s(I)'
_cod_data_source_file c5cc08950f2.cif
_cod_data_source_block ga_cr31
_cod_database_code 7118173
_audit_block_refno 1576
_audit_block_usercomment cr606
_shelx_space_group_comment
;
The symmetry employed for this shelxl refinement is uniquely defined
by the following loop, which should always be used as a source of
symmetry information in preference to the above space-group names.
They are only intended as comments.
;
_shelx_estimated_absorpt_t_max 0.953
_shelx_estimated_absorpt_t_min 0.861
_shelxl_version_number 2014/7
_olex2_refinement_description
;
1. Fixed Uiso
 At 1.2 times of:
  All C(H) groups, All C(H,H) groups
2.a Ternary CH refined with riding coordinates:
 C1(H1A), C12(H12)
2.b Secondary CH2 refined with riding coordinates:
 C2(H2A,H2B), C6(H6A,H6B), C7(H7A,H7B), C11(H11A,H11B)
2.c Aromatic/amide H refined with riding coordinates:
 C4(H4), C9(H9), C14(H14), C15(H15), C16(H16), C17(H17), C18(H18), C20(H20),
 C21(H21), C22(H22), C23(H23), C24(H24)
;
_olex2_submission_special_instructions 'No special instructions were received'

loop_
_symmetry_equiv_pos_as_xyz
'x, y, z'
'-x+1/2, -y, z+1/2'
'x+1/2, -y+1/2, -z'
'-x, y+1/2, -z+1/2'

loop_
_atom_site_label
_atom_site_type_symbol
_atom_site_fract_x
_atom_site_fract_y
_atom_site_fract_z
_atom_site_U_iso_or_equiv
_atom_site_adp_type
_atom_site_occupancy
_atom_site_site_symmetry_order
_atom_site_calc_flag
_atom_site_refinement_flags_posn
_atom_site_refinement_flags_adp
_atom_site_refinement_flags_occupancy
_atom_site_disorder_assembly
_atom_site_disorder_group
Ni Ni -0.82736(2) -0.41891(2) -0.73533(2) 0.01140(6) Uani 1 1 d . . . . .
F1 F -0.73058(13) -0.34959(11) -0.81116(7) 0.0184(3) Uani 1 1 d . . . . .
H1 H -0.611(6) -0.399(4) -0.826(3) 0.103(18) Uiso 1 1 d . . . . .
F2 F -0.52581(18) -0.44138(16) -0.85530(10) 0.0406(4) Uani 1 1 d . . . . .
O1 O -0.97298(17) -0.67590(13) -0.86239(9) 0.0201(3) Uani 1 1 d . . . . .
O2 O -0.73188(17) -0.20684(14) -0.56107(9) 0.0205(3) Uani 1 1 d . . . . .
N1 N -0.88143(18) -0.52186(15) -0.81070(10) 0.0144(3) Uani 1 1 d . . . . .
N2 N -0.93133(17) -0.48551(15) -0.65796(10) 0.0130(3) Uani 1 1 d . . . . .
N3 N -0.76010(17) -0.31070(14) -0.66768(10) 0.0138(3) Uani 1 1 d . . . . .
C1 C -0.8492(2) -0.51622(18) -0.89416(12) 0.0161(4) Uani 1 1 d . . . . .
H1A H -0.7540 -0.4976 -0.9018 0.019 Uiso 1 1 calc R . . . .
C2 C -0.8771(2) -0.6379(2) -0.91847(13) 0.0213(4) Uani 1 1 d . . . . .
H2A H -0.9137 -0.6410 -0.9711 0.026 Uiso 1 1 calc R . . . .
H2B H -0.7960 -0.6839 -0.9164 0.026 Uiso 1 1 calc R . . . .
C3 C -0.9564(2) -0.60961(17) -0.80049(12) 0.0155(4) Uani 1 1 d . . . . .
C4 C -1.0216(2) -0.64016(17) -0.73256(13) 0.0157(3) Uani 1 1 d . . . . .
H4 H -1.0760 -0.7051 -0.7324 0.019 Uiso 1 1 calc R . . . .
C5 C -1.00914(18) -0.57949(18) -0.66716(11) 0.0138(3) Uani 1 1 d . . . . .
C6 C -1.0794(2) -0.61008(18) -0.59434(12) 0.0178(4) Uani 1 1 d . . . . .
H6A H -1.0454 -0.6815 -0.5731 0.021 Uiso 1 1 calc R . . . .
H6B H -1.1754 -0.6173 -0.6031 0.021 Uiso 1 1 calc R . . . .
C7 C -1.0495(2) -0.51286(19) -0.54094(12) 0.0190(4) Uani 1 1 d . . . . .
H7A H -1.1290 -0.4666 -0.5320 0.023 Uiso 1 1 calc R . . . .
H7B H -1.0156 -0.5400 -0.4910 0.023 Uiso 1 1 calc R . . . .
C8 C -0.9458(2) -0.44738(17) -0.58347(12) 0.0147(4) Uani 1 1 d . . . . .
C9 C -0.8797(2) -0.35979(19) -0.55194(12) 0.0171(4) Uani 1 1 d . . . . .
H9 H -0.8933 -0.3419 -0.4994 0.021 Uiso 1 1 calc R . . . .
C10 C -0.7911(2) -0.29483(18) -0.59577(12) 0.0158(4) Uani 1 1 d . . . . .
C11 C -0.6677(3) -0.14383(18) -0.62234(13) 0.0208(4) Uani 1 1 d . . . . .
H11A H -0.5795 -0.1175 -0.6061 0.025 Uiso 1 1 calc R . . . .
H11B H -0.7215 -0.0782 -0.6377 0.025 Uiso 1 1 calc R . . . .
C12 C -0.6569(2) -0.22867(17) -0.68837(12) 0.0151(4) Uani 1 1 d . . . . .
H12 H -0.6802 -0.1913 -0.7380 0.018 Uiso 1 1 calc R . . . .
C13 C -0.5217(2) -0.28090(18) -0.69443(12) 0.0164(4) Uani 1 1 d . . . . .
C14 C -0.4244(2) -0.22546(19) -0.73608(15) 0.0213(4) Uani 1 1 d . . . . .
H14 H -0.4439 -0.1553 -0.7594 0.026 Uiso 1 1 calc R . . . .
C15 C -0.2993(2) -0.2711(2) -0.74402(15) 0.0282(5) Uani 1 1 d . . . . .
H15 H -0.2345 -0.2333 -0.7737 0.034 Uiso 1 1 calc R . . . .
C16 C -0.2694(3) -0.3719(3) -0.70865(17) 0.0343(6) Uani 1 1 d . . . . .
H16 H -0.1837 -0.4033 -0.7137 0.041 Uiso 1 1 calc R . . . .
C17 C -0.3643(3) -0.4269(3) -0.66588(18) 0.0359(6) Uani 1 1 d . . . . .
H17 H -0.3434 -0.4957 -0.6411 0.043 Uiso 1 1 calc R . . . .
C18 C -0.4904(2) -0.3821(2) -0.65902(15) 0.0255(5) Uani 1 1 d . . . . .
H18 H -0.5554 -0.4208 -0.6300 0.031 Uiso 1 1 calc R . . . .
C19 C -0.9357(2) -0.43400(19) -0.93711(12) 0.0172(4) Uani 1 1 d . . . . .
C20 C -0.8916(3) -0.3917(2) -1.00740(13) 0.0229(5) Uani 1 1 d . . . . .
H20 H -0.8055 -0.4095 -1.0249 0.027 Uiso 1 1 calc R . . . .
C21 C -0.9726(3) -0.3240(2) -1.05193(14) 0.0275(5) Uani 1 1 d . . . . .
H21 H -0.9410 -0.2949 -1.0993 0.033 Uiso 1 1 calc R . . . .
C22 C -1.0994(3) -0.2984(2) -1.02768(15) 0.0282(5) Uani 1 1 d . . . . .
H22 H -1.1551 -0.2530 -1.0586 0.034 Uiso 1 1 calc R . . . .
C23 C -1.1440(2) -0.3400(2) -0.95769(16) 0.0275(5) Uani 1 1 d . . . . .
H23 H -1.2304 -0.3225 -0.9404 0.033 Uiso 1 1 calc R . . . .
C24 C -1.0623(2) -0.4073(2) -0.91303(13) 0.0218(4) Uani 1 1 d . . . . .
H24 H -1.0935 -0.4355 -0.8653 0.026 Uiso 1 1 calc R . . . .

loop_
_atom_site_aniso_label
_atom_site_aniso_U_11
_atom_site_aniso_U_22
_atom_site_aniso_U_33
_atom_site_aniso_U_23
_atom_site_aniso_U_13
_atom_site_aniso_U_12
Ni 0.01078(10) 0.01339(10) 0.01004(10) -0.00093(9) 0.00017(9) -0.00091(9)
F1 0.0213(6) 0.0194(6) 0.0145(6) -0.0003(5) 0.0018(5) -0.0063(5)
F2 0.0374(9) 0.0484(11) 0.0361(9) -0.0114(8) 0.0078(7) 0.0069(8)
O1 0.0237(8) 0.0193(8) 0.0174(7) -0.0070(6) 0.0039(6) -0.0071(6)
O2 0.0242(8) 0.0200(7) 0.0173(7) -0.0052(6) -0.0023(6) -0.0043(6)
N1 0.0139(7) 0.0174(8) 0.0118(7) -0.0019(6) 0.0014(6) -0.0026(6)
N2 0.0123(7) 0.0150(7) 0.0117(7) 0.0001(6) 0.0003(6) 0.0008(6)
N3 0.0125(8) 0.0156(8) 0.0133(8) -0.0006(6) -0.0008(6) -0.0010(6)
C1 0.0169(10) 0.0190(9) 0.0124(8) -0.0041(7) 0.0027(7) -0.0023(7)
C2 0.0255(11) 0.0218(10) 0.0167(10) -0.0057(8) 0.0064(8) -0.0033(9)
C3 0.0152(9) 0.0158(9) 0.0155(9) -0.0043(7) 0.0000(7) -0.0007(7)
C4 0.0156(8) 0.0152(8) 0.0165(8) 0.0001(8) 0.0014(8) -0.0027(7)
C5 0.0108(8) 0.0148(8) 0.0158(8) 0.0029(8) 0.0008(6) 0.0016(7)
C6 0.0180(9) 0.0192(10) 0.0162(9) 0.0035(7) 0.0035(8) -0.0008(7)
C7 0.0189(10) 0.0235(10) 0.0148(9) 0.0020(8) 0.0041(8) -0.0004(8)
C8 0.0137(9) 0.0175(9) 0.0129(9) 0.0018(7) -0.0001(7) 0.0030(7)
C9 0.0190(10) 0.0213(10) 0.0110(8) -0.0018(7) -0.0008(7) 0.0013(8)
C10 0.0150(9) 0.0175(9) 0.0150(9) -0.0028(7) -0.0044(7) 0.0019(7)
C11 0.0218(10) 0.0181(9) 0.0226(10) -0.0054(8) 0.0011(9) -0.0037(9)
C12 0.0140(9) 0.0147(8) 0.0166(9) -0.0005(7) -0.0017(7) -0.0017(7)
C13 0.0133(9) 0.0199(10) 0.0161(9) -0.0020(8) -0.0029(7) -0.0003(7)
C14 0.0182(9) 0.0250(10) 0.0209(9) -0.0028(9) -0.0013(9) -0.0042(8)
C15 0.0151(10) 0.0407(13) 0.0289(13) -0.0047(10) 0.0016(8) -0.0063(9)
C16 0.0155(11) 0.0472(16) 0.0401(15) -0.0046(13) -0.0047(10) 0.0073(11)
C17 0.0244(11) 0.0389(15) 0.0443(16) 0.0083(14) -0.0056(11) 0.0113(11)
C18 0.0193(11) 0.0276(11) 0.0296(12) 0.0079(10) -0.0003(9) 0.0034(9)
C19 0.0198(9) 0.0190(10) 0.0128(9) -0.0027(7) -0.0006(7) -0.0066(8)
C20 0.0308(12) 0.0239(11) 0.0140(9) -0.0021(8) 0.0025(9) -0.0054(9)
C21 0.0416(15) 0.0266(12) 0.0142(10) 0.0013(8) -0.0053(10) -0.0097(11)
C22 0.0329(13) 0.0261(12) 0.0256(12) 0.0053(10) -0.0157(10) -0.0093(10)
C23 0.0198(12) 0.0299(12) 0.0329(13) 0.0065(10) -0.0057(9) -0.0044(9)
C24 0.0189(10) 0.0257(11) 0.0207(10) 0.0028(9) -0.0010(8) -0.0043(9)

loop_
_atom_type_symbol
_atom_type_description
_atom_type_scat_dispersion_real
_atom_type_scat_dispersion_imag
_atom_type_scat_source
C C 0.0033 0.0016 'International Tables Vol C Tables 4.2.6.8 and 6.1.1.4'
H H 0.0000 0.0000 'International Tables Vol C Tables 4.2.6.8 and 6.1.1.4'
F F 0.0171 0.0103 'International Tables Vol C Tables 4.2.6.8 and 6.1.1.4'
N N 0.0061 0.0033 'International Tables Vol C Tables 4.2.6.8 and 6.1.1.4'
Ni Ni 0.3393 1.1124 'International Tables Vol C Tables 4.2.6.8 and 6.1.1.4'
O O 0.0106 0.0060 'International Tables Vol C Tables 4.2.6.8 and 6.1.1.4'

loop_
_geom_angle_atom_site_label_1
_geom_angle_atom_site_label_2
_geom_angle_atom_site_label_3
_geom_angle
_geom_angle_site_symmetry_1
_geom_angle_site_symmetry_3
F1 Ni N1 87.00(7) . .
F1 Ni N2 177.81(7) . .
F1 Ni N3 87.01(7) . .
N1 Ni N2 93.49(8) . .
N3 Ni N1 173.90(8) . .
N3 Ni N2 92.53(8) . .
Ni F1 H1 115(2) . .
C3 O1 C2 105.76(17) . .
C10 O2 C11 105.72(16) . .
C1 N1 Ni 125.98(14) . .
C3 N1 Ni 126.74(15) . .
C3 N1 C1 107.26(17) . .
C5 N2 Ni 125.36(14) . .
C5 N2 C8 108.36(17) . .
C8 N2 Ni 126.26(15) . .
C10 N3 Ni 127.94(15) . .
C10 N3 C12 108.00(17) . .
C12 N3 Ni 124.05(14) . .
N1 C1 H1A 110.6 . .
N1 C1 C2 100.70(17) . .
N1 C1 C19 112.55(17) . .
C2 C1 H1A 110.6 . .
C19 C1 H1A 110.6 . .
C19 C1 C2 111.57(18) . .
O1 C2 C1 103.46(17) . .
O1 C2 H2A 111.1 . .
O1 C2 H2B 111.1 . .
C1 C2 H2A 111.1 . .
C1 C2 H2B 111.1 . .
H2A C2 H2B 109.0 . .
O1 C3 C4 117.62(18) . .
N1 C3 O1 115.68(19) . .
N1 C3 C4 126.69(19) . .
C3 C4 H4 119.1 . .
C5 C4 C3 121.73(18) . .
C5 C4 H4 119.1 . .
N2 C5 C6 111.80(18) . .
C4 C5 N2 125.76(18) . .
C4 C5 C6 122.44(19) . .
C5 C6 H6A 111.0 . .
C5 C6 H6B 111.0 . .
C5 C6 C7 103.74(17) . .
H6A C6 H6B 109.0 . .
C7 C6 H6A 111.0 . .
C7 C6 H6B 111.0 . .
C6 C7 H7A 111.0 . .
C6 C7 H7B 111.0 . .
H7A C7 H7B 109.0 . .
C8 C7 C6 103.56(17) . .
C8 C7 H7A 111.0 . .
C8 C7 H7B 111.0 . .
N2 C8 C7 111.45(18) . .
C9 C8 N2 125.4(2) . .
C9 C8 C7 123.07(19) . .
C8 C9 H9 119.4 . .
C8 C9 C10 121.23(19) . .
C10 C9 H9 119.4 . .
O2 C10 C9 117.85(19) . .
N3 C10 O2 115.76(19) . .
N3 C10 C9 126.4(2) . .
O2 C11 H11A 111.0 . .
O2 C11 H11B 111.0 . .
O2 C11 C12 103.94(16) . .
H11A C11 H11B 109.0 . .
C12 C11 H11A 111.0 . .
C12 C11 H11B 111.0 . .
N3 C12 C11 101.67(17) . .
N3 C12 H12 109.7 . .
N3 C12 C13 112.88(17) . .
C11 C12 H12 109.7 . .
C13 C12 C11 112.87(18) . .
C13 C12 H12 109.7 . .
C14 C13 C12 119.04(19) . .
C18 C13 C12 122.2(2) . .
C18 C13 C14 118.7(2) . .
C13 C14 H14 119.5 . .
C15 C14 C13 121.0(2) . .
C15 C14 H14 119.5 . .
C14 C15 H15 120.1 . .
C16 C15 C14 119.8(2) . .
C16 C15 H15 120.1 . .
C15 C16 H16 120.1 . .
C17 C16 C15 119.9(2) . .
C17 C16 H16 120.1 . .
C16 C17 H17 119.8 . .
C16 C17 C18 120.3(3) . .
C18 C17 H17 119.8 . .
C13 C18 C17 120.3(2) . .
C13 C18 H18 119.9 . .
C17 C18 H18 119.9 . .
C20 C19 C1 118.7(2) . .
C24 C19 C1 122.39(19) . .
C24 C19 C20 118.6(2) . .
C19 C20 H20 119.7 . .
C21 C20 C19 120.6(2) . .
C21 C20 H20 119.7 . .
C20 C21 H21 119.8 . .
C22 C21 C20 120.4(2) . .
C22 C21 H21 119.8 . .
C21 C22 H22 120.3 . .
C21 C22 C23 119.3(2) . .
C23 C22 H22 120.3 . .
C22 C23 H23 120.0 . .
C24 C23 C22 120.0(2) . .
C24 C23 H23 120.0 . .
C19 C24 C23 121.0(2) . .
C19 C24 H24 119.5 . .
C23 C24 H24 119.5 . .

loop_
_geom_bond_atom_site_label_1
_geom_bond_atom_site_label_2
_geom_bond_distance
_geom_bond_site_symmetry_2
Ni F1 1.8410(14) .
Ni N1 1.8780(18) .
Ni N2 1.8860(18) .
Ni N3 1.8747(18) .
F1 H1 1.38(6) .
F2 H1 1.12(6) .
O1 C2 1.451(3) .
O1 C3 1.347(3) .
O2 C10 1.351(3) .
O2 C11 1.458(3) .
N1 C1 1.491(3) .
N1 C3 1.305(3) .
N2 C5 1.379(3) .
N2 C8 1.382(3) .
N3 C10 1.305(3) .
N3 C12 1.477(3) .
C1 H1A 1.0000 .
C1 C2 1.536(3) .
C1 C19 1.513(3) .
C2 H2A 0.9900 .
C2 H2B 0.9900 .
C3 C4 1.403(3) .
C4 H4 0.9500 .
C4 C5 1.355(3) .
C5 C6 1.500(3) .
C6 H6A 0.9900 .
C6 H6B 0.9900 .
C6 C7 1.516(3) .
C7 H7A 0.9900 .
C7 H7B 0.9900 .
C7 C8 1.505(3) .
C8 C9 1.357(3) .
C9 H9 0.9500 .
C9 C10 1.410(3) .
C11 H11A 0.9900 .
C11 H11B 0.9900 .
C11 C12 1.535(3) .
C12 H12 1.0000 .
C12 C13 1.510(3) .
C13 C14 1.392(3) .
C13 C18 1.391(3) .
C14 H14 0.9500 .
C14 C15 1.388(3) .
C15 H15 0.9500 .
C15 C16 1.383(4) .
C16 H16 0.9500 .
C16 C17 1.383(4) .
C17 H17 0.9500 .
C17 C18 1.391(3) .
C18 H18 0.9500 .
C19 C20 1.397(3) .
C19 C24 1.388(3) .
C20 H20 0.9500 .
C20 C21 1.388(4) .
C21 H21 0.9500 .
C21 C22 1.388(4) .
C22 H22 0.9500 .
C22 C23 1.391(4) .
C23 H23 0.9500 .
C23 C24 1.391(3) .
C24 H24 0.9500 .
F1 F2 2.471(2) .

loop_
_geom_torsion_atom_site_label_1
_geom_torsion_atom_site_label_2
_geom_torsion_atom_site_label_3
_geom_torsion_atom_site_label_4
_geom_torsion
_geom_torsion_site_symmetry_1
_geom_torsion_site_symmetry_2
_geom_torsion_site_symmetry_3
_geom_torsion_site_symmetry_4
Ni N1 C1 C2 161.34(15) . . . .
Ni N1 C1 C19 -79.7(2) . . . .
Ni N1 C3 O1 -174.92(15) . . . .
Ni N1 C3 C4 5.9(3) . . . .
Ni N2 C5 C4 1.3(3) . . . .
Ni N2 C5 C6 -179.74(14) . . . .
Ni N2 C8 C7 172.73(14) . . . .
Ni N2 C8 C9 -5.1(3) . . . .
Ni N3 C10 O2 -176.93(14) . . . .
Ni N3 C10 C9 2.7(3) . . . .
Ni N3 C12 C11 165.09(14) . . . .
Ni N3 C12 C13 -73.7(2) . . . .
F1 Ni N1 C1 -4.72(17) . . . .
F1 Ni N1 C3 177.13(19) . . . .
F1 Ni N3 C10 174.33(19) . . . .
F1 Ni N3 C12 -7.32(16) . . . .
O1 C3 C4 C5 178.96(19) . . . .
O2 C11 C12 N3 21.5(2) . . . .
O2 C11 C12 C13 -99.7(2) . . . .
N1 Ni N2 C5 1.64(17) . . . .
N1 Ni N2 C8 -176.42(17) . . . .
N1 C1 C2 O1 25.8(2) . . . .
N1 C1 C19 C20 158.98(19) . . . .
N1 C1 C19 C24 -27.3(3) . . . .
N1 C3 C4 C5 -1.9(4) . . . .
N2 Ni N1 C1 173.14(17) . . . .
N2 Ni N1 C3 -5.0(2) . . . .
N2 Ni N3 C10 -3.52(19) . . . .
N2 Ni N3 C12 174.83(16) . . . .
N2 C5 C6 C7 7.5(2) . . . .
N2 C8 C9 C10 2.9(3) . . . .
N3 Ni N2 C5 -177.39(16) . . . .
N3 Ni N2 C8 4.55(18) . . . .
N3 C12 C13 C14 159.68(19) . . . .
N3 C12 C13 C18 -21.1(3) . . . .
C1 N1 C3 O1 6.7(3) . . . .
C1 N1 C3 C4 -172.5(2) . . . .
C1 C19 C20 C21 174.3(2) . . . .
C1 C19 C24 C23 -173.6(2) . . . .
C2 O1 C3 N1 11.3(3) . . . .
C2 O1 C3 C4 -169.48(19) . . . .
C2 C1 C19 C20 -88.7(2) . . . .
C2 C1 C19 C24 85.0(2) . . . .
C3 O1 C2 C1 -23.2(2) . . . .
C3 N1 C1 C2 -20.2(2) . . . .
C3 N1 C1 C19 98.7(2) . . . .
C3 C4 C5 N2 -1.9(3) . . . .
C3 C4 C5 C6 179.21(19) . . . .
C4 C5 C6 C7 -173.49(19) . . . .
C5 N2 C8 C7 -5.6(2) . . . .
C5 N2 C8 C9 176.6(2) . . . .
C5 C6 C7 C8 -9.9(2) . . . .
C6 C7 C8 N2 10.0(2) . . . .
C6 C7 C8 C9 -172.1(2) . . . .
C7 C8 C9 C10 -174.7(2) . . . .
C8 N2 C5 C4 179.6(2) . . . .
C8 N2 C5 C6 -1.4(2) . . . .
C8 C9 C10 O2 178.0(2) . . . .
C8 C9 C10 N3 -1.6(4) . . . .
C10 O2 C11 C12 -19.7(2) . . . .
C10 N3 C12 C11 -16.3(2) . . . .
C10 N3 C12 C13 104.9(2) . . . .
C11 O2 C10 N3 10.3(3) . . . .
C11 O2 C10 C9 -169.36(19) . . . .
C11 C12 C13 C14 -85.7(2) . . . .
C11 C12 C13 C18 93.5(3) . . . .
C12 N3 C10 O2 4.5(2) . . . .
C12 N3 C10 C9 -175.8(2) . . . .
C12 C13 C14 C15 -179.1(2) . . . .
C12 C13 C18 C17 -179.7(2) . . . .
C13 C14 C15 C16 -1.5(4) . . . .
C14 C13 C18 C17 -0.5(4) . . . .
C14 C15 C16 C17 0.3(4) . . . .
C15 C16 C17 C18 0.8(5) . . . .
C16 C17 C18 C13 -0.7(4) . . . .
C18 C13 C14 C15 1.6(4) . . . .
C19 C1 C2 O1 -93.8(2) . . . .
C19 C20 C21 C22 -0.9(4) . . . .
C20 C19 C24 C23 0.0(3) . . . .
C20 C21 C22 C23 0.9(4) . . . .
C21 C22 C23 C24 -0.5(4) . . . .
C22 C23 C24 C19 0.1(4) . . . .
C24 C19 C20 C21 0.4(3) . . . .
